data_4037888
loop_
_publ_author_name
'Singh, Priyanka'
'Kaur, Navpreet'
'Banerjee, Prabal'

_publ_section_title
;
 Regioselective Br\/onsted Acid Catalyzed Annulation of Cyclopropane
 Aldehydes with N'-Aryl Anthranil Hydrazides: Domino Construction of
 Tetrahydropyrrolo[1,2-a]quinazolin-5(1H)ones.
;
_journal_name_full 'The Journal of organic chemistry'
_journal_paper_doi 10.1021/acs.joc.9b03170
_journal_year 2020
_chemical_formula_moiety 'C25 H25 N3 O2'
_chemical_formula_sum 'C25 H25 N3 O2'
_chemical_formula_weight 399.48
_space_group_crystal_system monoclinic
_space_group_IT_number 15
_space_group_name_Hall '-C 2yc'
_space_group_name_H-M_alt 'C 1 2/c 1'
_atom_sites_solution_hydrogens geom
_audit_creation_method SHELXL-2018/3
_cell_angle_alpha 90
_cell_angle_beta 90.644(2)
_cell_angle_gamma 90
_cell_formula_units_Z 8
_cell_length_a 21.3859(14)
_cell_length_b 9.9540(8)
_cell_length_c 20.1133(14)
_cell_measurement_reflns_used 20716
_cell_measurement_temperature 293(2)
_cell_measurement_theta_max 26.4
_cell_measurement_theta_min 2.3
_cell_volume 4281.4(5)
_computing_cell_refinement 'SAINT V8.38A (BRUKER AXS INC.,2017)'
_computing_data_collection 'APEX3.INX BRUKER SOFTWARE PACKAGE'
_computing_data_reduction 'SAINT V8.38A (BRUKER AXS INC.,2017)'
_computing_molecular_graphics ORTEP,MERCURY
_computing_structure_refinement 'SHELXL-2018/3 (Sheldrick, 2018)'
_computing_structure_solution 'SHELXT 2014/5 (SHELDRICK,2014)'
_diffrn_ambient_temperature 293(2)
_diffrn_measured_fraction_theta_full 0.971
_diffrn_measured_fraction_theta_max 0.972
_diffrn_measurement_device_type 'BRUKER D8 VENTURE,PHOTON 200'
_diffrn_measurement_method 'OMEGA SCAN'
_diffrn_radiation_type MoK\a
_diffrn_radiation_wavelength 0.71073
_diffrn_reflns_av_R_equivalents 0.0191
_diffrn_reflns_av_unetI/netI 0.0148
_diffrn_reflns_Laue_measured_fraction_full 0.971
_diffrn_reflns_Laue_measured_fraction_max 0.972
_diffrn_reflns_limit_h_max 26
_diffrn_reflns_limit_h_min -26
_diffrn_reflns_limit_k_max 12
_diffrn_reflns_limit_k_min -12
_diffrn_reflns_limit_l_max 25
_diffrn_reflns_limit_l_min -25
_diffrn_reflns_number 20716
_diffrn_reflns_point_group_measured_fraction_full 0.971
_diffrn_reflns_point_group_measured_fraction_max 0.972
_diffrn_reflns_theta_full 25.242
_diffrn_reflns_theta_max 26.400
_diffrn_reflns_theta_min 2.257
_diffrn_source 'FINE FOCUSED SEALED TUBE'
_exptl_absorpt_coefficient_mu 0.080
_exptl_absorpt_correction_type multi-scan
_exptl_absorpt_process_details SADABS-2016/2
_exptl_crystal_colour 'CLEAR COLORLESS'
_exptl_crystal_density_diffrn 1.240
_exptl_crystal_density_meas 1.24
_exptl_crystal_density_method 'NOT MEASURED'
_exptl_crystal_description BLOCK
_exptl_crystal_F_000 1696
_exptl_crystal_size_max 0.400
_exptl_crystal_size_mid 0.320
_exptl_crystal_size_min 0.200
_exptl_transmission_factor_max 0.7459
_exptl_transmission_factor_min 0.3660
_refine_diff_density_max 0.346
_refine_diff_density_min -0.348
_refine_diff_density_rms 0.026
_refine_ls_extinction_coef 0.033(6)
_refine_ls_extinction_method none
_refine_ls_goodness_of_fit_ref 1.072
_refine_ls_hydrogen_treatment constr
_refine_ls_matrix_type full
_refine_ls_number_parameters 271
_refine_ls_number_reflns 4274
_refine_ls_number_restraints 0
_refine_ls_restrained_S_all 1.072
_refine_ls_R_factor_all 0.0522
_refine_ls_R_factor_gt 0.0478
_refine_ls_shift/su_max 0.000
_refine_ls_shift/su_mean 0.000
_refine_ls_structure_factor_coef Fsqd
_refine_ls_weighting_details 'w=1/[\s^2^(Fo^2^)+(0.0523P)^2^+2.1940P] where P=(Fo^2^+2Fc^2^)/3'
_refine_ls_weighting_scheme calc
_refine_ls_wR_factor_gt 0.1226
_refine_ls_wR_factor_ref 0.1263
_reflns_Friedel_coverage 0.000
_reflns_number_gt 3818
_reflns_number_total 4274
_reflns_threshold_expression 'I > 2\s(I)'
_cod_data_source_file jo9b03170_si_004.cif
_cod_data_source_block shelx
_cod_depositor_comments
;
The following automatic conversions were performed:

data item '_exptl_absorpt_correction_type' value 'MULTI SCAN' was
changed to 'multi-scan' in accordance with the
/home/data/users/saulius/crontab/automatic-downloads/rss-feeds/ACS/lib/dictionaries/cif_core.dic
dictionary named 'cif_core.dic' version 2.4.2 last updated on
2011-04-26.

Automatic conversion script
Id: cif_fix_values 7556 2019-12-06 15:28:31Z antanas 
;
_cod_original_sg_symbol_H-M 'C 2/c'
_cod_database_code 4037888
_shelx_shelxl_version_number 2018/3
_shelx_space_group_comment
;
The symmetry employed for this shelxl refinement is uniquely defined
by the following loop, which should always be used as a source of
symmetry information in preference to the above space-group names.
They are only intended as comments.
;
_shelx_estimated_absorpt_t_min 0.962
_shelx_estimated_absorpt_t_max 0.981

loop_
_space_group_symop_operation_xyz
'x, y, z'
'-x, y, -z+1/2'
'x+1/2, y+1/2, z'
'-x+1/2, y+1/2, -z+1/2'
'-x, -y, -z'
'x, -y, z-1/2'
'-x+1/2, -y+1/2, -z'
'x+1/2, -y+1/2, z-1/2'

loop_
_atom_site_label
_atom_site_type_symbol
_atom_site_fract_x
_atom_site_fract_y
_atom_site_fract_z
_atom_site_U_iso_or_equiv
_atom_site_adp_type
_atom_site_occupancy
_atom_site_site_symmetry_order
_atom_site_calc_flag
_atom_site_refinement_flags_posn
_atom_site_refinement_flags_adp
O1 O 0.27289(6) 0.87469(12) 0.43914(5) 0.0642(3) Uani 1 1 d . .
O2 O 0.46261(5) 0.24748(13) 0.61032(6) 0.0680(3) Uani 1 1 d . .
N1 N 0.24621(5) 0.69762(12) 0.37438(5) 0.0468(3) Uani 1 1 d . .
N2 N 0.20036(5) 0.65413(14) 0.41807(6) 0.0545(3) Uani 1 1 d . .
H2 H 0.209211 0.603533 0.451535 0.065 Uiso 1 1 calc R U
N3 N 0.28689(5) 0.66802(12) 0.26685(5) 0.0448(3) Uani 1 1 d . .
C25 C 0.50349(10) 0.3408(3) 0.64018(12) 0.0957(7) Uani 1 1 d . .
H25A H 0.530104 0.295511 0.671718 0.144 Uiso 1 1 calc R U
H25B H 0.528615 0.382138 0.606627 0.144 Uiso 1 1 calc R U
H25C H 0.479659 0.408476 0.662574 0.144 Uiso 1 1 calc R U
C1 C 0.42067(7) 0.29385(16) 0.56348(7) 0.0506(3) Uani 1 1 d . .
C2 C 0.41585(8) 0.42537(17) 0.54321(8) 0.0623(4) Uani 1 1 d . .
H2A H 0.440286 0.491535 0.563271 0.075 Uiso 1 1 calc R U
C3 C 0.37410(8) 0.45827(15) 0.49247(8) 0.0600(4) Uani 1 1 d . .
H3 H 0.370690 0.547501 0.479205 0.072 Uiso 1 1 calc R U
C4 C 0.33751(6) 0.36291(14) 0.46109(7) 0.0453(3) Uani 1 1 d . .
C24 C 0.29656(6) 0.39615(14) 0.40277(7) 0.0478(3) Uani 1 1 d . .
H24 H 0.251544 0.388042 0.410424 0.057 Uiso 1 1 calc R U
C22 C 0.31504(6) 0.50405(14) 0.35507(6) 0.0435(3) Uani 1 1 d . .
H22 H 0.355789 0.545618 0.364162 0.052 Uiso 1 1 calc R U
C20 C 0.26630(6) 0.59672(14) 0.32599(6) 0.0428(3) Uani 1 1 d . .
H20 H 0.229755 0.542453 0.313580 0.051 Uiso 1 1 calc R U
C7 C 0.13934(6) 0.69686(15) 0.40479(8) 0.0508(3) Uani 1 1 d . .
C12 C 0.09499(8) 0.67706(19) 0.45380(11) 0.0749(5) Uani 1 1 d . .
H12 H 0.106795 0.642882 0.495105 0.090 Uiso 1 1 calc R U
C11 C 0.03355(11) 0.7085(3) 0.4406(2) 0.1129(11) Uani 1 1 d . .
H11 H 0.003836 0.694935 0.473372 0.135 Uiso 1 1 calc R U
C10 C 0.01512(10) 0.7596(3) 0.3799(2) 0.1269(14) Uani 1 1 d . .
H10 H -0.026636 0.780329 0.371549 0.152 Uiso 1 1 calc R U
C5 C 0.34100(7) 0.23234(15) 0.48479(7) 0.0520(3) Uani 1 1 d . .
H5 H 0.315351 0.166646 0.466118 0.062 Uiso 1 1 calc R U
C6 C 0.38180(8) 0.19819(15) 0.53550(8) 0.0563(4) Uani 1 1 d . .
H6 H 0.383149 0.110178 0.550975 0.068 Uiso 1 1 calc R U
C14 C 0.32849(6) 0.77224(13) 0.27726(6) 0.0414(3) Uani 1 1 d . .
C15 C 0.36855(7) 0.81786(16) 0.22772(7) 0.0535(4) Uani 1 1 d . .
H15 H 0.368649 0.775486 0.186517 0.064 Uiso 1 1 calc R U
C16 C 0.40774(8) 0.92463(18) 0.23935(9) 0.0649(4) Uani 1 1 d . .
H16 H 0.433707 0.954472 0.205633 0.078 Uiso 1 1 calc R U
C17 C 0.40926(8) 0.98834(17) 0.30013(9) 0.0675(4) Uani 1 1 d . .
H17 H 0.436886 1.058926 0.307876 0.081 Uiso 1 1 calc R U
C18 C 0.36954(7) 0.94654(15) 0.34920(8) 0.0568(4) Uani 1 1 d . .
H18 H 0.369921 0.990419 0.390025 0.068 Uiso 1 1 calc R U
C13 C 0.32884(6) 0.83974(13) 0.33873(6) 0.0430(3) Uani 1 1 d . .
C19 C 0.28160(6) 0.80664(14) 0.38930(6) 0.0454(3) Uani 1 1 d . .
C9 C 0.05900(10) 0.7795(2) 0.33212(15) 0.1004(9) Uani 1 1 d . .
H9 H 0.046761 0.814411 0.291116 0.120 Uiso 1 1 calc R U
C8 C 0.12162(8) 0.74850(18) 0.34350(9) 0.0649(4) Uani 1 1 d . .
H8 H 0.151071 0.762242 0.310520 0.078 Uiso 1 1 calc R U
C21 C 0.29181(8) 0.58604(18) 0.20711(7) 0.0623(4) Uani 1 1 d . .
H21A H 0.259820 0.518395 0.207187 0.093 Uiso 1 1 calc R U
H21B H 0.286717 0.641934 0.168530 0.093 Uiso 1 1 calc R U
H21C H 0.332150 0.543793 0.206257 0.093 Uiso 1 1 calc R U
C23 C 0.31745(8) 0.35942(16) 0.33394(8) 0.0583(4) Uani 1 1 d . .
H23A H 0.358261 0.318135 0.329397 0.070 Uiso 1 1 calc R U
H23B H 0.285944 0.328125 0.302516 0.070 Uiso 1 1 calc R U

loop_
_atom_site_aniso_label
_atom_site_aniso_U_11
_atom_site_aniso_U_22
_atom_site_aniso_U_33
_atom_site_aniso_U_23
_atom_site_aniso_U_13
_atom_site_aniso_U_12
O1 0.0853(8) 0.0634(7) 0.0440(5) -0.0091(5) 0.0109(5) 0.0042(6)
O2 0.0644(7) 0.0816(8) 0.0579(6) 0.0183(6) -0.0030(5) 0.0104(6)
N1 0.0389(5) 0.0570(7) 0.0446(6) -0.0011(5) 0.0064(4) 0.0010(5)
N2 0.0465(6) 0.0694(8) 0.0479(6) 0.0114(6) 0.0106(5) 0.0059(6)
N3 0.0454(6) 0.0534(7) 0.0356(5) -0.0023(5) -0.0032(4) -0.0026(5)
C25 0.0782(13) 0.1156(18) 0.0926(15) 0.0240(13) -0.0343(11) -0.0063(12)
C1 0.0514(7) 0.0592(8) 0.0412(7) 0.0080(6) 0.0074(6) 0.0074(6)
C2 0.0759(10) 0.0552(9) 0.0554(8) 0.0019(7) -0.0149(7) -0.0084(8)
C3 0.0795(10) 0.0412(7) 0.0590(9) 0.0043(6) -0.0165(8) -0.0037(7)
C4 0.0483(7) 0.0433(7) 0.0442(7) -0.0006(5) 0.0050(5) 0.0001(5)
C24 0.0457(7) 0.0463(7) 0.0514(7) -0.0009(6) -0.0017(6) -0.0058(6)
C22 0.0376(6) 0.0493(7) 0.0434(7) -0.0025(6) -0.0023(5) -0.0034(5)
C20 0.0358(6) 0.0515(7) 0.0411(6) -0.0023(5) -0.0015(5) -0.0042(5)
C7 0.0419(7) 0.0475(7) 0.0631(8) -0.0124(6) 0.0091(6) -0.0022(6)
C12 0.0642(10) 0.0661(10) 0.0953(13) -0.0244(9) 0.0358(9) -0.0131(8)
C11 0.0511(11) 0.1077(19) 0.181(3) -0.070(2) 0.0469(15) -0.0205(12)
C10 0.0383(10) 0.121(2) 0.221(4) -0.092(2) -0.0156(16) 0.0103(11)
C5 0.0581(8) 0.0445(7) 0.0536(8) -0.0001(6) 0.0070(6) -0.0055(6)
C6 0.0680(9) 0.0445(7) 0.0566(8) 0.0101(6) 0.0094(7) 0.0045(7)
C14 0.0381(6) 0.0467(7) 0.0394(6) 0.0026(5) -0.0030(5) 0.0056(5)
C15 0.0540(8) 0.0600(9) 0.0466(7) 0.0018(6) 0.0077(6) 0.0016(7)
C16 0.0633(9) 0.0617(9) 0.0700(10) 0.0077(8) 0.0178(8) -0.0056(8)
C17 0.0650(10) 0.0540(9) 0.0837(12) -0.0013(8) 0.0072(8) -0.0147(8)
C18 0.0622(9) 0.0497(8) 0.0586(8) -0.0082(7) -0.0024(7) -0.0022(7)
C13 0.0422(6) 0.0443(7) 0.0425(7) 0.0008(5) -0.0021(5) 0.0046(5)
C19 0.0484(7) 0.0498(7) 0.0378(6) 0.0010(5) -0.0018(5) 0.0088(6)
C9 0.0690(13) 0.0942(15) 0.137(2) -0.0470(15) -0.0459(14) 0.0254(11)
C8 0.0516(8) 0.0696(10) 0.0733(11) -0.0133(8) -0.0096(7) 0.0085(7)
C21 0.0757(10) 0.0673(10) 0.0439(7) -0.0117(7) -0.0010(7) -0.0081(8)
C23 0.0661(9) 0.0552(9) 0.0534(8) -0.0099(7) -0.0088(7) 0.0040(7)

loop_
_atom_type_symbol
_atom_type_description
_atom_type_scat_dispersion_real
_atom_type_scat_dispersion_imag
_atom_type_scat_source
C C 0.0033 0.0016 'International Tables Vol C Tables 4.2.6.8 and 6.1.1.4'
H H 0.0000 0.0000 'International Tables Vol C Tables 4.2.6.8 and 6.1.1.4'
N N 0.0061 0.0033 'International Tables Vol C Tables 4.2.6.8 and 6.1.1.4'
O O 0.0106 0.0060 'International Tables Vol C Tables 4.2.6.8 and 6.1.1.4'

loop_
_geom_angle_atom_site_label_1
_geom_angle_atom_site_label_2
_geom_angle_atom_site_label_3
_geom_angle
C1 O2 C25 117.99(14)
C19 N1 N2 120.30(11)
C19 N1 C20 121.92(10)
N2 N1 C20 114.80(11)
N1 N2 C7 116.60(12)
N1 N2 H2 121.7
C7 N2 H2 121.7
C14 N3 C21 119.55(12)
C14 N3 C20 116.23(10)
C21 N3 C20 115.19(12)
O2 C25 H25A 109.5
O2 C25 H25B 109.5
H25A C25 H25B 109.5
O2 C25 H25C 109.5
H25A C25 H25C 109.5
H25B C25 H25C 109.5
O2 C1 C2 124.73(15)
O2 C1 C6 115.70(14)
C2 C1 C6 119.57(14)
C1 C2 C3 119.23(15)
C1 C2 H2A 120.4
C3 C2 H2A 120.4
C4 C3 C2 122.11(14)
C4 C3 H3 118.9
C2 C3 H3 118.9
C3 C4 C5 117.39(13)
C3 C4 C24 122.14(13)
C5 C4 C24 120.45(13)
C4 C24 C22 120.40(11)
C4 C24 C23 119.44(12)
C22 C24 C23 60.08(10)
C4 C24 H24 115.3
C22 C24 H24 115.3
C23 C24 H24 115.3
C24 C22 C23 60.24(10)
C24 C22 C20 120.15(11)
C23 C22 C20 120.21(11)
C24 C22 H22 115.1
C23 C22 H22 115.1
C20 C22 H22 115.1
N3 C20 N1 107.56(11)
N3 C20 C22 113.65(10)
N1 C20 C22 111.63(10)
N3 C20 H20 107.9
N1 C20 H20 107.9
C22 C20 H20 107.9
C8 C7 C12 120.13(16)
C8 C7 N2 121.99(14)
C12 C7 N2 117.72(16)
C11 C12 C7 119.3(2)
C11 C12 H12 120.3
C7 C12 H12 120.3
C12 C11 C10 121.3(2)
C12 C11 H11 119.4
C10 C11 H11 119.4
C9 C10 C11 119.1(2)
C9 C10 H10 120.5
C11 C10 H10 120.5
C6 C5 C4 121.16(14)
C6 C5 H5 119.4
C4 C5 H5 119.4
C5 C6 C1 120.35(14)
C5 C6 H6 119.8
C1 C6 H6 119.8
N3 C14 C15 122.36(12)
N3 C14 C13 119.27(12)
C15 C14 C13 118.30(13)
C16 C15 C14 120.57(14)
C16 C15 H15 119.7
C14 C15 H15 119.7
C15 C16 C17 121.08(15)
C15 C16 H16 119.5
C17 C16 H16 119.5
C18 C17 C16 119.31(15)
C18 C17 H17 120.3
C16 C17 H17 120.3
C17 C18 C13 120.97(14)
C17 C18 H18 119.5
C13 C18 H18 119.5
C18 C13 C14 119.73(13)
C18 C13 C19 119.88(12)
C14 C13 C19 120.08(12)
O1 C19 N1 122.29(13)
O1 C19 C13 123.41(13)
N1 C19 C13 114.22(11)
C10 C9 C8 121.4(3)
C10 C9 H9 119.3
C8 C9 H9 119.3
C7 C8 C9 118.8(2)
C7 C8 H8 120.6
C9 C8 H8 120.6
N3 C21 H21A 109.5
N3 C21 H21B 109.5
H21A C21 H21B 109.5
N3 C21 H21C 109.5
H21A C21 H21C 109.5
H21B C21 H21C 109.5
C22 C23 C24 59.69(9)
C22 C23 H23A 117.8
C24 C23 H23A 117.8
C22 C23 H23B 117.8
C24 C23 H23B 117.8
H23A C23 H23B 114.9

loop_
_geom_bond_atom_site_label_1
_geom_bond_atom_site_label_2
_geom_bond_distance
O1 C19 1.2257(17)
O2 C1 1.3733(17)
O2 C25 1.406(3)
N1 C19 1.3548(19)
N1 N2 1.3931(16)
N1 C20 1.4662(17)
N2 C7 1.3954(18)
N2 H2 0.8600
N3 C14 1.3810(17)
N3 C21 1.4572(18)
N3 C20 1.4576(17)
C25 H25A 0.9600
C25 H25B 0.9600
C25 H25C 0.9600
C1 C2 1.375(2)
C1 C6 1.380(2)
C2 C3 1.388(2)
C2 H2A 0.9300
C3 C4 1.379(2)
C3 H3 0.9300
C4 C5 1.386(2)
C4 C24 1.4929(19)
C24 C22 1.4962(19)
C24 C23 1.504(2)
C24 H24 0.9800
C22 C23 1.502(2)
C22 C20 1.5054(18)
C22 H22 0.9800
C20 H20 0.9800
C7 C8 1.385(2)
C7 C12 1.390(2)
C12 C11 1.373(3)
C12 H12 0.9300
C11 C10 1.377(5)
C11 H11 0.9300
C10 C9 1.365(5)
C10 H10 0.9300
C5 C6 1.377(2)
C5 H5 0.9300
C6 H6 0.9300
C14 C15 1.3971(19)
C14 C13 1.4072(18)
C15 C16 1.372(2)
C15 H15 0.9300
C16 C17 1.377(3)
C16 H16 0.9300
C17 C18 1.374(2)
C17 H17 0.9300
C18 C13 1.389(2)
C18 H18 0.9300
C13 C19 1.4787(19)
C9 C8 1.391(2)
C9 H9 0.9300
C8 H8 0.9300
C21 H21A 0.9600
C21 H21B 0.9600
C21 H21C 0.9600
C23 H23A 0.9700
C23 H23B 0.9700

loop_
_geom_hbond_atom_site_label_D
_geom_hbond_atom_site_label_H
_geom_hbond_atom_site_label_A
_geom_hbond_distance_DH
_geom_hbond_distance_HA
_geom_hbond_distance_DA
_geom_hbond_angle_DHA
_geom_hbond_site_symmetry_A
_geom_hbond_publ_flag
N2 H2 O1 0.86 2.24 2.9361(16) 138.2 7_566 yes

loop_
_geom_torsion_atom_site_label_1
_geom_torsion_atom_site_label_2
_geom_torsion_atom_site_label_3
_geom_torsion_atom_site_label_4
_geom_torsion
C19 N1 N2 C7 96.79(15)
C20 N1 N2 C7 -102.39(14)
C25 O2 C1 C2 0.4(2)
C25 O2 C1 C6 179.75(16)
O2 C1 C2 C3 176.08(15)
C6 C1 C2 C3 -3.3(2)
C1 C2 C3 C4 -0.6(3)
C2 C3 C4 C5 3.8(2)
C2 C3 C4 C24 -174.74(15)
C3 C4 C24 C22 31.5(2)
C5 C4 C24 C22 -146.99(13)
C3 C4 C24 C23 102.07(17)
C5 C4 C24 C23 -76.45(18)
C4 C24 C22 C23 108.65(15)
C4 C24 C22 C20 -141.59(13)
C23 C24 C22 C20 109.76(14)
C14 N3 C20 N1 49.49(14)
C21 N3 C20 N1 -163.43(11)
C14 N3 C20 C22 -74.61(15)
C21 N3 C20 C22 72.47(15)
C19 N1 C20 N3 -47.97(15)
N2 N1 C20 N3 151.55(10)
C19 N1 C20 C22 77.35(15)
N2 N1 C20 C22 -83.13(13)
C24 C22 C20 N3 -162.57(11)
C23 C22 C20 N3 -91.61(15)
C24 C22 C20 N1 75.56(15)
C23 C22 C20 N1 146.52(12)
N1 N2 C7 C8 16.6(2)
N1 N2 C7 C12 -167.98(13)
C8 C7 C12 C11 0.4(3)
N2 C7 C12 C11 -175.11(16)
C7 C12 C11 C10 -0.2(3)
C12 C11 C10 C9 -0.1(4)
C3 C4 C5 C6 -3.2(2)
C24 C4 C5 C6 175.39(13)
C4 C5 C6 C1 -0.6(2)
O2 C1 C6 C5 -175.52(13)
C2 C1 C6 C5 3.9(2)
C21 N3 C14 C15 11.3(2)
C20 N3 C14 C15 156.91(12)
C21 N3 C14 C13 -171.77(13)
C20 N3 C14 C13 -26.20(17)
N3 C14 C15 C16 177.82(14)
C13 C14 C15 C16 0.9(2)
C14 C15 C16 C17 0.9(3)
C15 C16 C17 C18 -1.9(3)
C16 C17 C18 C13 1.2(3)
C17 C18 C13 C14 0.6(2)
C17 C18 C13 C19 -172.98(14)
N3 C14 C13 C18 -178.61(12)
C15 C14 C13 C18 -1.59(19)
N3 C14 C13 C19 -5.07(18)
C15 C14 C13 C19 171.96(12)
N2 N1 C19 O1 -3.9(2)
C20 N1 C19 O1 -163.29(13)
N2 N1 C19 C13 179.23(11)
C20 N1 C19 C13 19.80(17)
C18 C13 C19 O1 5.3(2)
C14 C13 C19 O1 -168.21(13)
C18 C13 C19 N1 -177.80(12)
C14 C13 C19 N1 8.66(18)
C11 C10 C9 C8 0.3(4)
C12 C7 C8 C9 -0.2(2)
N2 C7 C8 C9 175.11(16)
C10 C9 C8 C7 -0.2(3)
C20 C22 C23 C24 -109.67(13)
C4 C24 C23 C22 -110.22(14)
